data_7053744
loop_
_publ_author_name
'Hardacre, Christopher'
'Holbrey, John D.'
'Mullan, Claire L.'
'Nieuwenhuyzen, Mark'
'Reichert, W. Matthew'
'Seddon, Kenneth R.'
'Teat, Simon J.'

_publ_section_title
;
 Ionic liquid characteristics of 1-alkyl-n-cyanopyridinium and
 1-alkyl-n-(trifluoromethyl)pyridinium salts
;
_journal_issue 11
_journal_name_full 'New Journal of Chemistry'
_journal_page_first 1953
_journal_paper_doi 10.1039/b805063e
_journal_volume 32
_journal_year 2008
_chemical_formula_sum 'C10 H9 F6 N3 O4 S2'
_chemical_formula_weight 413.32
_chemical_name_systematic
;
1-Ethyl-2-cyanopyridinium bis{(trifluoromethyl)sulfonyl}amide
;
_space_group_IT_number 19
_symmetry_cell_setting orthorhombic
_symmetry_space_group_name_Hall 'P 2ac 2ab'
_symmetry_space_group_name_H-M 'P 21 21 21'
_atom_sites_solution_hydrogens geom
_atom_sites_solution_primary direct
_atom_sites_solution_secondary difmap
_audit_creation_method SHELXL-97
_cell_angle_alpha 90.00
_cell_angle_beta 90.00
_cell_angle_gamma 90.00
_cell_formula_units_Z 8
_cell_length_a 12.290(16)
_cell_length_b 13.837(20)
_cell_length_c 19.51(3)
_cell_measurement_temperature 298(2)
_cell_volume 3318(8)
_computing_cell_refinement 'Bruker SMART'
_computing_data_collection 'Bruker SMART'
_computing_data_reduction 'Bruker SAINT'
_computing_molecular_graphics 'Bruker SHELXTL'
_computing_publication_material 'Bruker SHELXTL'
_computing_structure_refinement 'SHELXL-97 (Sheldrick, 1997)'
_computing_structure_solution 'SHELXS-97 (Sheldrick, 1990)'
_diffrn_ambient_temperature 298(2)
_diffrn_measured_fraction_theta_full 1.000
_diffrn_measured_fraction_theta_max 1.000
_diffrn_measurement_device_type 'CCD area detector'
_diffrn_measurement_method 'phi and omega scans'
_diffrn_radiation_monochromator graphite
_diffrn_radiation_source 'fine-focus sealed tube'
_diffrn_radiation_type MoK\a
_diffrn_radiation_wavelength 0.71073
_diffrn_reflns_av_R_equivalents 0.1213
_diffrn_reflns_av_sigmaI/netI 0.1241
_diffrn_reflns_limit_h_max 14
_diffrn_reflns_limit_h_min -14
_diffrn_reflns_limit_k_max 16
_diffrn_reflns_limit_k_min -16
_diffrn_reflns_limit_l_max 22
_diffrn_reflns_limit_l_min -23
_diffrn_reflns_number 31744
_diffrn_reflns_theta_full 25.00
_diffrn_reflns_theta_max 25.00
_diffrn_reflns_theta_min 1.80
_exptl_absorpt_coefficient_mu 0.406
_exptl_absorpt_correction_type empirical
_exptl_absorpt_process_details SADABS
_exptl_crystal_colour colourless
_exptl_crystal_density_diffrn 1.655
_exptl_crystal_density_meas ?
_exptl_crystal_density_method 'not measured'
_exptl_crystal_description plate
_exptl_crystal_F_000 1664
_exptl_crystal_size_max 0.35
_exptl_crystal_size_mid 0.34
_exptl_crystal_size_min 0.08
_refine_diff_density_max 0.540
_refine_diff_density_min -0.338
_refine_diff_density_rms 0.109
_refine_ls_abs_structure_details 'Flack H D (1983), Acta Cryst. A39, 876-881'
_refine_ls_abs_structure_Flack 0.08(19)
_refine_ls_extinction_coef 0.027(3)
_refine_ls_extinction_expression Fc^*^=kFc[1+0.001xFc^2^\l^3^/sin(2\q)]^-1/4^
_refine_ls_extinction_method SHELXL
_refine_ls_goodness_of_fit_ref 1.014
_refine_ls_hydrogen_treatment calc
_refine_ls_matrix_type full
_refine_ls_number_parameters 452
_refine_ls_number_reflns 5837
_refine_ls_number_restraints 0
_refine_ls_restrained_S_all 1.014
_refine_ls_R_factor_all 0.1624
_refine_ls_R_factor_gt 0.0775
_refine_ls_shift/su_max 0.000
_refine_ls_shift/su_mean 0.000
_refine_ls_structure_factor_coef Fsqd
_refine_ls_weighting_details 'calc w=1/[\s^2^(Fo^2^)+(0.1022P)^2^+4.3509P] where P=(Fo^2^+2Fc^2^)/3'
_refine_ls_weighting_scheme calc
_refine_ls_wR_factor_gt 0.1819
_refine_ls_wR_factor_ref 0.2581
_reflns_number_gt 2862
_reflns_number_total 5837
_reflns_threshold_expression >2sigma(I)
_cod_data_source_file b805063esup1.cif
_cod_data_source_block 32
_cod_depositor_comments
;
The following automatic conversions were performed:

'_symmetry_cell_setting' value 'Orthorhombic' changed to
'orthorhombic' according to
/home/saulius/struct/CIF-dictionaries/cif_core.dic dictionary named
'cif_core.dic' version 2.4.2 from 2011-04-26.

Automatic conversion script
Id: cif_fix_values 1891 2012-01-12 08:04:46Z andrius 

The following automatic conversions were performed:

'_exptl_crystal_density_meas' value 'not_measured' was changed to '?'
- the value is perceived as not measured.

Automatic conversion script
Id: cif_fix_values 3008 2015-01-20 13:52:24Z robertas 
;
_cod_original_cell_volume 3317(8)
_cod_original_sg_symbol_H-M P2(1)2(1)2(1)
_cod_database_code 7053744

loop_
_symmetry_equiv_pos_as_xyz
'x, y, z'
'-x+1/2, -y, z+1/2'
'-x, y+1/2, -z+1/2'
'x+1/2, -y+1/2, -z'

loop_
_atom_site_aniso_label
_atom_site_aniso_U_11
_atom_site_aniso_U_22
_atom_site_aniso_U_33
_atom_site_aniso_U_23
_atom_site_aniso_U_13
_atom_site_aniso_U_12
N3 0.0870 0.0900 0.1120 0.0050 0.0130 0.0180
N4 0.0660 0.0660 0.0670 -0.0060 -0.0160 -0.0110
C5 0.0670 0.0710 0.0870 0.0090 0.0010 -0.0040
C6 0.0600 0.0630 0.0760 0.0030 -0.0080 0.0010
C7 0.0830 0.0610 0.0980 0.0080 -0.0200 0.0090
C8 0.0770 0.0680 0.1150 -0.0060 0.0010 -0.0110
C9 0.0760 0.0870 0.0890 -0.0120 0.0110 0.0060
C10 0.0790 0.0820 0.0670 0.0010 -0.0040 0.0050
C11 0.0910 0.0780 0.0690 0.0010 -0.0060 0.0020
C12 0.0900 0.1170 0.0760 0.0070 0.0080 -0.0100
N5 0.1740 0.1040 0.0810 -0.0120 0.0050 0.0130
N6 0.0590 0.0780 0.0660 0.0020 0.0000 -0.0080
C13 0.0940 0.0830 0.0720 0.0030 0.0020 -0.0030
C14 0.0720 0.0590 0.0580 -0.0020 0.0020 -0.0010
C15 0.0890 0.0820 0.0660 -0.0070 0.0060 -0.0080
C16 0.1050 0.0790 0.0740 -0.0050 0.0140 0.0000
C17 0.0700 0.0880 0.1110 0.0170 0.0170 0.0020
C18 0.0740 0.0890 0.0880 -0.0020 -0.0110 0.0070
C19 0.0750 0.1010 0.1010 0.0090 0.0000 -0.0030
C20 0.0840 0.0900 0.1190 0.0110 0.0000 0.0040
S1 0.0767 0.0677 0.0728 0.0067 -0.0036 -0.0068
S2 0.0850 0.1120 0.0900 -0.0224 -0.0091 -0.0015
F1 0.2210 0.1170 0.3230 -0.0270 -0.0780 0.0540
F2 0.1300 0.2520 0.1230 0.0270 -0.0330 0.0500
F3 0.1170 0.2730 0.1200 0.0130 0.0160 0.0410
F4 0.1640 0.1010 0.2970 0.0750 0.0290 0.0460
F5 0.1340 0.2110 0.1360 -0.0600 0.0170 0.0430
F6 0.0900 0.1410 0.1500 0.0090 0.0040 0.0110
O1 0.1210 0.0550 0.1070 0.0310 -0.0050 -0.0140
O2 0.1060 0.1580 0.0540 -0.0020 0.0000 -0.0010
O3 0.1410 0.1030 0.2970 -0.0700 -0.1030 -0.0120
O4 0.1080 0.3140 0.0610 -0.0040 0.0210 -0.0390
N1 0.0730 0.0900 0.0770 0.0090 -0.0180 -0.0240
C1 0.0900 0.1500 0.0880 0.0090 -0.0120 0.0360
C2 0.0730 0.1010 0.1120 0.0000 0.0110 0.0010
S3 0.0701 0.0674 0.0888 0.0020 0.0052 0.0061
S4 0.0641 0.0645 0.0850 0.0054 -0.0005 0.0019
F7 0.1130 0.1610 0.0900 0.0060 -0.0170 0.0090
F8 0.1250 0.1320 0.1040 0.0080 0.0360 0.0260
F9 0.2340 0.0770 0.1250 0.0310 0.0610 0.0300
F10 0.1880 0.1400 0.0920 0.0240 0.0240 -0.0430
F11 0.1500 0.1410 0.1090 -0.0410 0.0000 -0.0030
F12 0.1200 0.2000 0.0970 0.0050 -0.0200 0.0340
O5 0.0690 0.1170 0.1280 -0.0060 -0.0010 0.0380
O6 0.0920 0.0690 0.1370 0.0070 0.0250 -0.0220
O7 0.0970 0.0430 0.1200 0.0090 -0.0060 0.0030
O8 0.0570 0.0960 0.1260 -0.0130 -0.0200 -0.0080
N2 0.0610 0.0520 0.0810 -0.0060 0.0070 0.0060
C3 0.0820 0.0810 0.0880 0.0090 0.0220 0.0020
C4 0.1010 0.0950 0.0910 -0.0060 0.0100 0.0130

loop_
_atom_site_label
_atom_site_type_symbol
_atom_site_thermal_displace_type
_atom_site_fract_x
_atom_site_fract_y
_atom_site_fract_z
_atom_site_occupancy
_atom_site_U_iso_or_equiv
N3 N Uani -0.03450 0.43310 0.48250 1.000 0.0963
N4 N Uani 0.13720 0.24180 0.52010 1.000 0.0663
C5 C Uani 0.02370 0.36980 0.47760 1.000 0.0750
C6 C Uani 0.09640 0.29050 0.46520 1.000 0.0663
C7 C Uani 0.20440 0.16660 0.51050 1.000 0.0807
C8 C Uani 0.23280 0.13870 0.44470 1.000 0.0867
C9 C Uani 0.19690 0.18750 0.39010 1.000 0.0840
C10 C Uani 0.12700 0.26470 0.39870 1.000 0.0760
C11 C Uani 0.10550 0.26960 0.59210 1.000 0.0793
C12 C Uani 0.00110 0.22470 0.61450 1.000 0.0943
N5 N Uani 0.20340 0.28760 0.23590 1.000 0.1197
N6 N Uani 0.17030 0.17630 0.08000 1.000 0.0677
C13 C Uani 0.22530 0.25020 0.18570 1.000 0.0830
C14 C Uani 0.25270 0.20330 0.12140 1.000 0.0630
C15 C Uani 0.19300 0.13370 0.01880 1.000 0.0790
C16 C Uani 0.29420 0.11560 -0.00010 1.000 0.0860
C17 C Uani 0.38000 0.13970 0.04180 1.000 0.0897
C18 C Uani 0.35720 0.18520 0.10460 1.000 0.0837
C19 C Uani 0.05280 0.19760 0.09750 1.000 0.0923
C20 C Uani 0.01200 0.12640 0.14930 1.000 0.0977
S1 S Uani 0.75490 0.45313 0.27978 1.000 0.0724
S2 S Uani 0.59580 0.39540 0.18657 1.000 0.0957
F1 F Uani 0.51280 0.55870 0.21910 1.000 0.2203
F2 F Uani 0.42230 0.47930 0.14430 1.000 0.1683
F3 F Uani 0.41730 0.44190 0.24890 1.000 0.1700
F4 F Uani 0.86190 0.29360 0.28880 1.000 0.1873
F5 F Uani 0.87420 0.35950 0.19200 1.000 0.1603
F6 F Uani 0.96120 0.41360 0.27780 1.000 0.1270
O1 O Uani 0.77350 0.54120 0.24220 1.000 0.0943
O2 O Uani 0.75980 0.45860 0.35440 1.000 0.1060
O3 O Uani 0.54830 0.30590 0.17480 1.000 0.1803
O4 O Uani 0.65500 0.43860 0.13300 1.000 0.1610
N1 N Uani 0.65410 0.39210 0.25890 1.000 0.0800
C1 C Uani 0.48440 0.47300 0.19910 1.000 0.1093
C2 C Uani 0.86460 0.37600 0.25870 1.000 0.0953
S3 S Uani 0.23130 0.43082 -0.00976 1.000 0.0754
S4 S Uani 0.11680 0.58142 0.05086 1.000 0.0712
F7 F Uani 0.20920 0.58680 0.17300 1.000 0.1213
F8 F Uani 0.03630 0.58950 0.17510 1.000 0.1203
F9 F Uani 0.11890 0.45960 0.15300 1.000 0.1453
F10 F Uani 0.27460 0.51240 -0.12780 1.000 0.1400
F11 F Uani 0.21860 0.37060 -0.13600 1.000 0.1333
F12 F Uani 0.10520 0.47910 -0.11200 1.000 0.1390
O5 O Uani 0.34150 0.39810 -0.00650 1.000 0.1047
O6 O Uani 0.14480 0.36620 0.01020 1.000 0.0993
O7 O Uani 0.12980 0.68370 0.05040 1.000 0.0867
O8 O Uani 0.01610 0.54460 0.02610 1.000 0.0930
N2 N Uani 0.22400 0.53470 0.02220 1.000 0.0647
C3 C Uani 0.12110 0.55130 0.14210 1.000 0.0837
C4 C Uani 0.20830 0.45220 -0.09980 1.000 0.0957
H1 H Uiso 0.10080 0.29870 0.36110 1.000 0.0912
H2 H Uiso 0.21900 0.16960 0.34630 1.000 0.1008
H3 H Uiso 0.27760 0.08520 0.43840 1.000 0.1040
H4 H Uiso 0.23200 0.13320 0.54810 1.000 0.0968
H5 H Uiso -0.01530 0.24500 0.66040 1.000 0.1415
H6 H Uiso 0.00780 0.15560 0.61320 1.000 0.1415
H7 H Uiso -0.05630 0.24470 0.58430 1.000 0.1415
H8 H Uiso 0.16290 0.25010 0.62330 1.000 0.0952
H9 H Uiso 0.09880 0.33930 0.59470 1.000 0.0952
H10 H Uiso 0.41320 0.20240 0.13410 1.000 0.1004
H11 H Uiso 0.45130 0.12640 0.02880 1.000 0.1076
H12 H Uiso 0.30750 0.08610 -0.04210 1.000 0.1032
H13 H Uiso 0.13610 0.11710 -0.01040 1.000 0.0948
H14 H Uiso -0.06250 0.14050 0.16010 1.000 0.1465
H15 H Uiso 0.05530 0.13070 0.19020 1.000 0.1465
H16 H Uiso 0.01720 0.06220 0.13080 1.000 0.1465
H17 H Uiso 0.04680 0.26250 0.11590 1.000 0.1108
H18 H Uiso 0.00860 0.19380 0.05640 1.000 0.1108

loop_
_atom_type_symbol
_atom_type_description
_atom_type_scat_dispersion_real
_atom_type_scat_dispersion_imag
_atom_type_scat_source
C C 0.0033 0.0016 'International Tables Vol C Tables 4.2.6.8 and 6.1.1.4'
H H 0.0000 0.0000 'International Tables Vol C Tables 4.2.6.8 and 6.1.1.4'
N N 0.0061 0.0033 'International Tables Vol C Tables 4.2.6.8 and 6.1.1.4'
O O 0.0106 0.0060 'International Tables Vol C Tables 4.2.6.8 and 6.1.1.4'
F F 0.0171 0.0103 'International Tables Vol C Tables 4.2.6.8 and 6.1.1.4'
S S 0.1246 0.1234 'International Tables Vol C Tables 4.2.6.8 and 6.1.1.4'

loop_
_geom_angle_atom_site_label_1
_geom_angle_atom_site_label_2
_geom_angle_atom_site_label_3
_geom_angle
_geom_angle_publ_flag
O1 S1 N1 116.94 yes
O1 S1 C2 105.75 yes
O2 S1 N1 108.83 yes
O2 S1 C2 103.41 yes
N1 S1 C2 102.64 yes
O1 S1 O2 117.22 yes
O3 S2 O4 118.28 yes
O3 S2 C1 103.93 yes
O4 S2 N1 116.13 yes
O3 S2 N1 108.18 yes
N1 S2 C1 104.25 yes
O4 S2 C1 104.27 yes
O5 S3 C4 104.11 yes
O6 S3 N2 114.74 yes
N2 S3 C4 103.16 yes
O5 S3 N2 109.06 yes
O6 S3 C4 104.42 yes
O5 S3 O6 119.32 yes
O7 S4 O8 116.83 yes
O8 S4 C3 105.90 yes
N2 S4 C3 103.20 yes
O7 S4 C3 103.26 yes
O8 S4 N2 117.47 yes
O7 S4 N2 108.23 yes
C7 N4 C11 119.15 yes
C6 N4 C7 120.06 yes
C6 N4 C11 120.77 yes
C14 N6 C19 121.86 yes
C15 N6 C19 118.57 yes
C14 N6 C15 119.46 yes
S1 N1 S2 125.37 yes
S3 N2 S4 124.51 yes
N3 C5 C6 175.13 yes
N4 C6 C5 118.37 yes
C5 C6 C10 121.29 no
N4 C6 C10 120.33 yes
N4 C7 C8 120.04 yes
C7 C8 C9 120.98 no
C8 C9 C10 119.97 no
C6 C10 C9 118.55 no
N4 C11 C12 112.90 yes
N4 C7 H4 120.00 no
C8 C7 H4 120.00 no
C9 C8 H3 119.00 no
C7 C8 H3 120.00 no
C8 C9 H2 120.00 no
C10 C9 H2 120.00 no
C6 C10 H1 121.00 no
C9 C10 H1 121.00 no
N4 C11 H9 109.00 no
C12 C11 H9 109.00 no
C12 C11 H8 109.00 no
H8 C11 H9 108.00 no
N4 C11 H8 109.00 no
H5 C12 H7 110.00 no
C11 C12 H7 109.00 no
H5 C12 H6 110.00 no
H6 C12 H7 110.00 no
C11 C12 H5 109.00 no
C11 C12 H6 109.00 no
N5 C13 C14 179.46 yes
N6 C14 C18 121.21 yes
N6 C14 C13 117.86 yes
C13 C14 C18 120.91 no
N6 C15 C16 121.34 yes
C15 C16 C17 120.66 no
C16 C17 C18 118.29 no
C14 C18 C17 119.00 no
N6 C19 C20 110.10 yes
N6 C15 H13 119.00 no
C16 C15 H13 119.00 no
C17 C16 H12 120.00 no
C15 C16 H12 120.00 no
C16 C17 H11 121.00 no
C18 C17 H11 121.00 no
C14 C18 H10 121.00 no
C17 C18 H10 120.00 no
H17 C19 H18 108.00 no
N6 C19 H18 110.00 no
C20 C19 H17 110.00 no
C20 C19 H18 110.00 no
N6 C19 H17 110.00 no
H14 C20 H15 109.00 no
H14 C20 H16 110.00 no
H15 C20 H16 109.00 no
C19 C20 H15 110.00 no
C19 C20 H16 109.00 no
C19 C20 H14 109.00 no
S2 C1 F3 112.49 yes
F1 C1 F2 109.87 yes
S2 C1 F1 113.03 yes
S2 C1 F2 112.28 yes
F2 C1 F3 104.62 yes
F1 C1 F3 103.91 yes
F5 C2 F6 105.02 yes
F4 C2 F6 103.84 yes
S1 C2 F4 114.23 yes
S1 C2 F5 113.58 yes
S1 C2 F6 111.96 yes
F4 C2 F5 107.35 yes
S4 C3 F7 112.31 yes
S4 C3 F8 110.90 yes
S4 C3 F9 112.64 yes
F7 C3 F8 105.67 yes
F7 C3 F9 107.80 yes
F8 C3 F9 107.13 yes
S3 C4 F10 114.86 yes
S3 C4 F11 111.15 yes
S3 C4 F12 111.48 yes
F10 C4 F11 105.22 yes
F10 C4 F12 110.05 yes
F11 C4 F12 103.29 yes

loop_
_geom_bond_atom_site_label_1
_geom_bond_atom_site_label_2
_geom_bond_distance
_geom_bond_publ_flag
S1 O1 1.4407 yes
S1 O2 1.4590 yes
S1 N1 1.5537 yes
S1 C2 1.7681 yes
S2 O3 1.3885 yes
S2 O4 1.4068 yes
S2 N1 1.5833 yes
S2 C1 1.7572 yes
S3 O6 1.4428 yes
S3 N2 1.5697 yes
S3 C4 1.8037 yes
S3 O5 1.4295 yes
S4 O7 1.4246 yes
S4 O8 1.4229 yes
S4 C3 1.8290 yes
S4 N2 1.5705 yes
F1 C1 1.2965 yes
F2 C1 1.3165 yes
F3 C1 1.3451 yes
F4 C2 1.2832 yes
F5 C2 1.3265 yes
F6 C2 1.3488 yes
F7 C3 1.3331 yes
F8 C3 1.3342 yes
F9 C3 1.2871 yes
F10 C4 1.2871 yes
F11 C4 1.3380 yes
F12 C4 1.3419 yes
N3 C5 1.1350 yes
N4 C7 1.3418 yes
N4 C6 1.3612 yes
N4 C11 1.5077 yes
N5 C13 1.1400 yes
N6 C14 1.3482 yes
N6 C15 1.3606 yes
N6 C19 1.5129 yes
C5 C6 1.4357 no
C6 C10 1.3972 no
C7 C8 1.3853 no
C8 C9 1.3363 no
C9 C10 1.3812 no
C11 C12 1.4911 no
C7 H4 0.9300 no
C8 H3 0.9300 no
C9 H2 0.9300 no
C10 H1 0.9300 no
C11 H8 0.9700 no
C11 H9 0.9700 no
C12 H6 0.9600 no
C12 H7 0.9600 no
C12 H5 0.9600 no
C13 C14 1.4521 no
C14 C18 1.3489 no
C15 C16 1.3212 no
C16 C17 1.3753 no
C17 C18 1.4058 no
C19 C20 1.4979 no
C15 H13 0.9300 no
C16 H12 0.9300 no
C17 H11 0.9300 no
C18 H10 0.9300 no
C19 H17 0.9700 no
C19 H18 0.9700 no
C20 H16 0.9600 no
C20 H15 0.9600 no
C20 H14 0.9600 no

loop_
_geom_contact_atom_site_label_1
_geom_contact_atom_site_label_2
_geom_contact_distance
_geom_contact_site_symmetry_2
_geom_contact_publ_flag
S2 F5 3.4590 . no
F1 N1 2.9892 . no
F1 O4 2.9392 . no
F2 O4 2.9232 . no
F2 F7 3.0637 . no
F2 O3 2.9174 . no
F3 N1 2.9971 . no
F3 F12 2.9388 2_565 no
F3 O3 2.8679 . no
F4 N1 2.9531 . no
F4 F7 3.0839 4_645 no
F4 O2 2.9030 . no
F5 O4 3.1274 . no
F5 S2 3.4590 . no
F5 O1 2.9690 . no
F5 N1 3.0372 . no
F6 O1 2.9871 . no
F6 C20 3.2871 4_655 no
F6 O2 2.9577 . no
F7 N2 3.0346 . no
F7 F4 3.0839 4_655 no
F7 O7 2.9107 . no
F7 F2 3.0637 . no
F8 O7 2.9898 . no
F8 O8 2.9830 . no
F9 N2 3.0432 . no
F9 O6 3.0878 . no
F9 O8 3.0182 . no
F9 C13 3.2428 . no
F9 N5 3.0596 . no
F10 N2 3.0077 . no
F10 O5 2.9630 . no
F10 C10 3.3536 2_564 no
F11 O6 2.9937 . no
F11 O5 2.9681 . no
F12 N2 3.0950 . no
F12 F3 2.9389 2_564 no
F12 O8 3.0464 . no
F12 O6 2.8918 . no
F2 H9 2.7000 2_564 no
F6 H1 2.8500 1_655 no
F6 H16 2.7300 4_655 no
F11 H14 2.7400 3_555 no
F12 H6 2.8100 4_555 no
O1 F5 2.9690 . no
O1 C9 3.3007 4_655 no
O1 C13 3.2165 4_655 no
O1 F6 2.9871 . no
O1 O4 2.9456 . no
O2 F6 2.9577 . no
O2 C7 3.2270 3_556 no
O2 F4 2.9030 . no
O3 C18 3.1910 . no
O3 F2 2.9174 . no
O3 F3 2.8679 . no
O4 C15 3.1608 3_555 no
O4 C16 3.1957 3_555 no
O4 F2 2.9232 . no
O4 F5 3.1274 . no
O4 O1 2.9456 . no
O4 F1 2.9392 . no
O5 F10 2.9630 . no
O5 C19 3.4132 3_555 no
O5 F11 2.9681 . no
O6 O8 2.9486 . no
O6 F11 2.9937 . no
O6 F12 2.8918 . no
O6 F9 3.0878 . no
O6 C19 3.1023 . no
O6 C14 3.3983 . no
O6 C17 3.4098 3_455 no
O6 N6 2.9766 . no
O6 C15 3.2762 . no
O7 C6 3.1632 4_555 no
O7 C5 3.2390 4_555 no
O7 C7 3.0084 2_564 no
O7 F7 2.9107 . no
O7 C11 3.4151 2_564 no
O7 F8 2.9898 . no
O7 N4 3.1004 2_564 no
O8 F12 3.0464 . no
O8 C17 3.3255 3_455 no
O8 O6 2.9486 . no
O8 F9 3.0182 . no
O8 C8 3.3731 4_555 no
O8 C7 3.2718 4_555 no
O8 F8 2.9830 . no
O1 H15 2.7800 4_655 no
O1 H2 2.4800 4_655 no
O2 H4 2.3100 3_556 no
O3 H10 2.3300 . no
O4 H3 2.6000 4_655 no
O4 H13 2.5200 3_555 no
O4 H12 2.6000 3_555 no
O5 H18 2.6000 3_555 no
O6 H11 2.5000 3_455 no
O6 H17 2.7900 . no
O7 H7 2.9000 4_555 no
O8 H11 2.7200 3_455 no
N1 F5 3.0372 . no
N1 F1 2.9892 . no
N1 F3 2.9971 . no
N1 F4 2.9531 . no
N2 F7 3.0346 . no
N2 F9 3.0432 . no
N2 F10 3.0077 . no
N2 F12 3.0950 . no
N3 C8 3.3442 3_456 no
N3 C15 3.3916 4_555 no
N4 O7 3.1004 2_565 no
N5 C10 3.3272 . no
N5 F9 3.0596 . no
N5 C9 3.3131 . no
N6 O6 2.9766 . no
N3 H13 2.8900 4_555 no
N3 H3 2.7900 3_456 no
N3 H16 2.8500 4_555 no
N5 H2 2.7100 . no
N5 H1 2.7500 . no
C5 O7 3.2390 4_545 no
C5 C12 3.3532 . no
C6 O7 3.1632 4_545 no
C7 O2 3.2270 3_456 no
C7 O7 3.0084 2_565 no
C7 O8 3.2718 4_545 no
C8 N3 3.3442 3_556 no
C8 O8 3.3731 4_545 no
C9 O1 3.3007 4_645 no
C9 N5 3.3131 . no
C10 N5 3.3272 . no
C10 F10 3.3536 2_565 no
C11 O7 3.4151 2_565 no
C12 C5 3.3532 . no
C13 C20 3.2112 . no
C13 F9 3.2428 . no
C13 O1 3.2165 4_645 no
C14 O6 3.3983 . no
C15 N3 3.3916 4_545 no
C15 O4 3.1608 3_455 no
C15 O6 3.2762 . no
C16 O4 3.1957 3_455 no
C17 O6 3.4098 3_555 no
C17 O8 3.3255 3_555 no
C18 O3 3.1910 . no
C19 O6 3.1023 . no
C19 O5 3.4132 3_455 no
C20 C13 3.2112 . no
C20 F6 3.2871 4_645 no
C5 H9 2.5000 . no
C5 H7 2.8800 . no
C6 H7 3.0500 . no
C13 H15 2.6700 . no
C13 H17 2.5900 . no
C14 H15 2.9500 . no
H1 N5 2.7500 . no
H1 F6 2.8500 1_455 no
H2 O1 2.4800 4_645 no
H2 N5 2.7100 . no
H3 N3 2.7900 3_556 no
H3 O4 2.6000 4_645 no
H4 O2 2.3100 3_456 no
H4 H8 2.3400 . no
H6 F12 2.8100 4_545 no
H7 C6 3.0500 . no
H7 O7 2.9000 4_545 no
H7 C5 2.8800 . no
H8 H4 2.3400 . no
H9 F2 2.7000 2_565 no
H9 C5 2.5000 . no
H10 O3 2.3300 . no
H11 O6 2.5000 3_555 no
H11 O8 2.7200 3_555 no
H12 O4 2.6000 3_455 no
H13 H18 2.3000 . no
H13 N3 2.8900 4_545 no
H13 O4 2.5200 3_455 no
H14 F11 2.7400 3_455 no
H15 C13 2.6700 . no
H15 O1 2.7800 4_645 no
H15 C14 2.9500 . no
H16 F6 2.7300 4_645 no
H16 N3 2.8500 4_545 no
H17 C13 2.5900 . no
H17 O6 2.7900 . no
H18 O5 2.6000 3_455 no
H18 H13 2.3000 . no

loop_
_geom_torsion_atom_site_label_1
_geom_torsion_atom_site_label_2
_geom_torsion_atom_site_label_3
_geom_torsion_atom_site_label_4
_geom_torsion
_geom_torsion_publ_flag
N1 S1 C2 F5 65.75 no
O1 S1 C2 F6 61.42 no
O2 S1 C2 F6 -62.34 no
N1 S1 C2 F6 -175.51 no
O2 S1 C2 F4 55.32 no
N1 S1 C2 F4 -57.85 no
O1 S1 C2 F5 -57.32 no
O2 S1 C2 F5 178.92 no
C2 S1 N1 S2 -92.06 no
O1 S1 N1 S2 23.16 no
O1 S1 C2 F4 179.09 no
O2 S1 N1 S2 158.82 no
O4 S2 C1 F3 179.40 no
N1 S2 C1 F3 -58.36 no
O3 S2 C1 F2 -62.82 no
C1 S2 N1 S1 -98.00 no
O3 S2 C1 F1 172.19 no
O4 S2 C1 F1 -63.29 no
N1 S2 C1 F1 58.95 no
O4 S2 C1 F2 61.70 no
N1 S2 C1 F2 -176.06 no
O3 S2 C1 F3 54.88 no
O3 S2 N1 S1 151.83 no
O4 S2 N1 S1 16.08 no
O5 S3 C4 F12 176.88 no
O6 S3 C4 F12 51.00 no
O5 S3 N2 S4 -158.44 no
O6 S3 N2 S4 -21.57 no
C4 S3 N2 S4 91.34 no
O6 S3 C4 F11 -63.65 no
N2 S3 C4 F11 176.09 no
O6 S3 C4 F10 177.05 no
N2 S3 C4 F10 56.80 no
O5 S3 C4 F10 -57.07 no
N2 S3 C4 F12 -69.25 no
O5 S3 C4 F11 62.23 no
O8 S4 C3 F9 61.71 no
O7 S4 N2 S3 -157.67 no
N2 S4 C3 F9 -62.32 no
C3 S4 N2 S3 93.34 no
O7 S4 C3 F7 -53.03 no
O8 S4 N2 S3 -22.70 no
O8 S4 C3 F7 -176.34 no
N2 S4 C3 F7 59.63 no
O7 S4 C3 F8 64.96 no
O8 S4 C3 F8 -58.36 no
N2 S4 C3 F8 177.62 no
O7 S4 C3 F9 -174.98 no
C7 N4 C6 C5 179.24 no
C11 N4 C6 C5 0.87 no
C7 N4 C6 C10 -2.17 no
C11 N4 C6 C10 179.46 no
C11 N4 C7 C8 178.72 no
C6 N4 C7 C8 0.32 no
C7 N4 C11 C12 -94.12 no
C6 N4 C11 C12 84.27 no
C19 N6 C14 C13 2.76 no
C15 N6 C19 C20 104.85 no
C15 N6 C14 C13 178.85 no
C19 N6 C15 C16 178.23 no
C14 N6 C19 C20 -79.03 no
C15 N6 C14 C18 -2.83 no
C19 N6 C14 C18 -178.91 no
C14 N6 C15 C16 2.02 no
C5 C6 C10 C9 -179.78 no
N4 C6 C10 C9 1.67 no
N4 C7 C8 C9 2.09 no
C7 C8 C9 C10 -2.56 no
C8 C9 C10 C6 0.69 no
C13 C14 C18 C17 -179.97 no
N6 C14 C18 C17 1.77 no
N6 C15 C16 C17 -0.15 no
C15 C16 C17 C18 -0.90 no
C16 C17 C18 C14 0.10 no
